data_2206596
loop_
_publ_author_name
'Yu, Chen-Xia'
'Shi, Da-Qing'
'Yao, Chang-Sheng'
'Wang, Xiang-Shan'
'Zhuang, Qi-Ya'

_publ_section_title 3-Amino-1-(2-chlorophenyl)-9-methoxy-5,6-dihydro-1<i>H</i>-benzo[<i>f</i>]chromene-2-carbonitrile
_journal_coeditor_code WW6410
_journal_issue 8
_journal_name_full 'Acta Crystallographica Section E'
_journal_page_first o2628
_journal_page_last o2629
_journal_paper_doi 10.1107/S1600536805022671
_journal_volume 61
_journal_year 2005
_chemical_formula_iupac 'C21 H17 Cl N2 O2'
_chemical_formula_moiety 'C21 H17 Cl N2 O2'
_chemical_formula_sum 'C21 H17 Cl N2 O2'
_chemical_formula_weight 364.82
_chemical_name_systematic
;
3-Amino-1-(2-chlorophenyl)-9-methoxy-5,6-dihydro-1H-
benzo[f]chromene-2-carbonitrile
;
_space_group_IT_number 2
_symmetry_cell_setting triclinic
_symmetry_space_group_name_Hall '-P 1'
_symmetry_space_group_name_H-M 'P -1'
_atom_sites_solution_hydrogens difmap
_atom_sites_solution_primary direct
_atom_sites_solution_secondary difmap
_cell_angle_alpha 100.018(5)
_cell_angle_beta 99.912(5)
_cell_angle_gamma 100.614(4)
_cell_formula_units_Z 2
_cell_length_a 7.105(3)
_cell_length_b 9.762(3)
_cell_length_c 13.290(5)
_cell_measurement_reflns_used 1477
_cell_measurement_temperature 298(2)
_cell_measurement_theta_max 24.551
_cell_measurement_theta_min 2.405
_cell_volume 872.1(6)
_computing_cell_refinement SMART
_computing_data_collection 'SMART (Bruker, 1998)'
_computing_data_reduction 'SAINT (Bruker, 1999)'
_computing_molecular_graphics 'SHELXTL (Bruker, 1999)'
_computing_publication_material SHELXTL
_computing_structure_refinement 'SHELXL97 (Sheldrick, 1997)'
_computing_structure_solution 'SHELXS97 (Sheldrick, 1997)'
_diffrn_ambient_temperature 298(2)
_diffrn_measured_fraction_theta_full 0.983
_diffrn_measured_fraction_theta_max 0.983
_diffrn_measurement_device_type 'Bruker SMART CCD area-detector'
_diffrn_measurement_method '\f and \w'
_diffrn_radiation_monochromator graphite
_diffrn_radiation_source 'fine-focus sealed tube'
_diffrn_radiation_type MoK\a
_diffrn_radiation_wavelength 0.71073
_diffrn_reflns_av_R_equivalents 0.0241
_diffrn_reflns_av_sigmaI/netI 0.0515
_diffrn_reflns_limit_h_max 8
_diffrn_reflns_limit_h_min -7
_diffrn_reflns_limit_k_max 10
_diffrn_reflns_limit_k_min -11
_diffrn_reflns_limit_l_max 12
_diffrn_reflns_limit_l_min -15
_diffrn_reflns_number 4542
_diffrn_reflns_theta_full 25.02
_diffrn_reflns_theta_max 25.02
_diffrn_reflns_theta_min 2.17
_diffrn_standards_decay_% 0
_diffrn_standards_interval_count 0
_diffrn_standards_interval_time 0
_diffrn_standards_number 0
_exptl_absorpt_coefficient_mu 0.237
_exptl_absorpt_correction_T_max 0.9653
_exptl_absorpt_correction_T_min 0.9301
_exptl_absorpt_correction_type multi-scan
_exptl_absorpt_process_details '(SADABS; Sheldrick, 1996)'
_exptl_crystal_colour colourless
_exptl_crystal_density_diffrn 1.389
_exptl_crystal_density_method 'not measured'
_exptl_crystal_description prism
_exptl_crystal_F_000 380
_exptl_crystal_size_max 0.31
_exptl_crystal_size_mid 0.23
_exptl_crystal_size_min 0.15
_refine_diff_density_max 0.214
_refine_diff_density_min -0.333
_refine_ls_extinction_method none
_refine_ls_goodness_of_fit_ref 1.028
_refine_ls_hydrogen_treatment refall
_refine_ls_matrix_type full
_refine_ls_number_parameters 303
_refine_ls_number_reflns 3036
_refine_ls_number_restraints 0
_refine_ls_restrained_S_all 1.028
_refine_ls_R_factor_all 0.0771
_refine_ls_R_factor_gt 0.0455
_refine_ls_shift/su_max 0.000
_refine_ls_shift/su_mean 0.000
_refine_ls_structure_factor_coef Fsqd
_refine_ls_weighting_details 'calc w = 1/[\s^2^(Fo^2^)+(0.0567P)^2^] where P = (Fo^2^+2Fc^2^)/3'
_refine_ls_weighting_scheme calc
_refine_ls_wR_factor_gt 0.1036
_refine_ls_wR_factor_ref 0.1176
_reflns_number_gt 2015
_reflns_number_total 3036
_reflns_threshold_expression I>2\s(I)
_cod_data_source_file ww6410.cif
_cod_data_source_block I
_cod_depositor_comments
;
The following automatic conversions were performed:
'_symmetry_cell_setting' value 'Triclinic' changed to 'triclinic'
according to '/home/saulius/struct/CIF-dictionaries/cif_core.dic'
dictionary named 'cif_core.dic' version 2.4.1 from 2010-06-29.

Automatic conversion script
Id: cif_fix_enum 1527 2010-12-29 10:47:43Z saulius 

The following automatic conversions were performed:

'_symmetry_cell_setting' value 'Triclinic' changed to 'triclinic'
according to /home/saulius/struct/CIF-dictionaries/cif_core.dic
dictionary named 'cif_core.dic' version 2.4.1 from 2010-06-29.

Automatic conversion script
Id: cif_fix_values 1715 2011-07-08 13:25:40Z adriana 
;
_cod_original_cell_volume 872.0(5)
_cod_database_code 2206596
_cod_database_fobs_code 2206596

loop_
_symmetry_equiv_pos_as_xyz
'x, y, z'
'-x, -y, -z'

loop_
_atom_site_label
_atom_site_fract_x
_atom_site_fract_y
_atom_site_fract_z
_atom_site_U_iso_or_equiv
_atom_site_adp_type
_atom_site_calc_flag
_atom_site_occupancy
_atom_site_type_symbol
Cl1 0.07477(10) -0.18410(7) 0.53795(6) 0.0701(3) Uani d 1 Cl
N1 0.1927(4) 0.5041(3) 0.6213(2) 0.0515(6) Uani d 1 N
N2 0.7023(3) 0.4983(3) 0.59494(19) 0.0641(7) Uani d 1 N
O1 0.1512(2) 0.39190(18) 0.75051(12) 0.0449(5) Uani d 1 O
O2 0.8589(2) 0.0967(2) 1.05190(14) 0.0555(5) Uani d 1 O
C1 0.2724(3) 0.4306(2) 0.68615(18) 0.0390(6) Uani d 1 C
C2 0.4505(3) 0.3965(2) 0.69411(17) 0.0352(5) Uani d 1 C
C3 0.5136(3) 0.2982(2) 0.76314(17) 0.0341(5) Uani d 1 C
C4 0.3976(3) 0.3004(2) 0.84893(17) 0.0332(5) Uani d 1 C
C5 0.4698(3) 0.2580(2) 0.94726(17) 0.0334(5) Uani d 1 C
C6 0.6254(3) 0.1906(3) 0.95822(19) 0.0379(6) Uani d 1 C
C7 0.7011(3) 0.1593(3) 1.05215(19) 0.0412(6) Uani d 1 C
C8 0.6197(4) 0.1929(3) 1.1378(2) 0.0476(7) Uani d 1 C
C9 0.4606(4) 0.2585(3) 1.1266(2) 0.0467(7) Uani d 1 C
C10 0.3862(3) 0.2927(2) 1.03465(18) 0.0370(6) Uani d 1 C
C11 0.2262(4) 0.3757(3) 1.0260(2) 0.0460(7) Uani d 1 C
C12 0.1049(4) 0.3466(4) 0.9173(2) 0.0499(7) Uani d 1 C
C13 0.2309(3) 0.3451(2) 0.83812(17) 0.0368(6) Uani d 1 C
C14 0.5846(4) 0.4539(3) 0.63718(19) 0.0429(6) Uani d 1 C
C15 0.4972(3) 0.1475(2) 0.70059(17) 0.0338(5) Uani d 1 C
C16 0.3160(4) 0.0607(2) 0.65362(18) 0.0373(6) Uani d 1 C
C17 0.3038(4) -0.0755(3) 0.59711(18) 0.0435(6) Uani d 1 C
C18 0.4691(4) -0.1266(3) 0.5866(2) 0.0500(7) Uani d 1 C
C19 0.6489(4) -0.0393(3) 0.6319(2) 0.0559(8) Uani d 1 C
C20 0.6638(4) 0.0969(3) 0.6879(2) 0.0463(7) Uani d 1 C
C21 0.9541(5) 0.0724(4) 1.1477(3) 0.0605(8) Uani d 1 C
H1 0.079(4) 0.519(3) 0.623(2) 0.067(10) Uiso d 1 H
H2 0.234(4) 0.507(3) 0.565(2) 0.063(10) Uiso d 1 H
H3 0.654(3) 0.334(2) 0.7983(16) 0.030(5) Uiso d 1 H
H4 0.685(3) 0.162(2) 0.8992(18) 0.044(7) Uiso d 1 H
H5 0.669(3) 0.176(2) 1.2030(18) 0.038(6) Uiso d 1 H
H6 0.409(4) 0.280(3) 1.184(2) 0.059(8) Uiso d 1 H
H7 0.291(4) 0.494(3) 1.044(2) 0.073(8) Uiso d 1 H
H8 0.142(4) 0.353(3) 1.075(2) 0.059(8) Uiso d 1 H
H9 0.027(4) 0.419(3) 0.908(2) 0.062(8) Uiso d 1 H
H10 0.010(4) 0.252(3) 0.899(2) 0.086(10) Uiso d 1 H
H11 0.201(3) 0.096(2) 0.6588(17) 0.041(6) Uiso d 1 H
H12 0.450(3) -0.222(3) 0.5489(18) 0.042(7) Uiso d 1 H
H13 0.768(4) -0.086(3) 0.621(2) 0.068(8) Uiso d 1 H
H14 0.793(4) 0.160(3) 0.7199(19) 0.053(7) Uiso d 1 H
H15 0.865(4) 0.002(3) 1.167(2) 0.079(11) Uiso d 1 H
H16 1.002(4) 0.166(3) 1.202(2) 0.073(9) Uiso d 1 H
H17 1.074(4) 0.041(3) 1.135(2) 0.072(9) Uiso d 1 H

loop_
_atom_site_aniso_label
_atom_site_aniso_U_11
_atom_site_aniso_U_22
_atom_site_aniso_U_33
_atom_site_aniso_U_12
_atom_site_aniso_U_13
_atom_site_aniso_U_23
Cl1 0.0612(5) 0.0484(5) 0.0855(6) -0.0005(4) 0.0099(4) -0.0078(4)
N1 0.0521(16) 0.0631(16) 0.0473(15) 0.0215(13) 0.0125(13) 0.0217(12)
N2 0.0590(15) 0.0791(18) 0.0660(17) 0.0138(14) 0.0293(14) 0.0326(14)
O1 0.0354(9) 0.0590(11) 0.0442(10) 0.0124(8) 0.0113(8) 0.0167(8)
O2 0.0534(11) 0.0754(13) 0.0500(11) 0.0292(10) 0.0152(9) 0.0259(9)
C1 0.0429(14) 0.0355(14) 0.0367(14) 0.0033(11) 0.0111(12) 0.0053(11)
C2 0.0363(13) 0.0344(13) 0.0348(13) 0.0041(11) 0.0118(11) 0.0072(10)
C3 0.0287(13) 0.0392(14) 0.0326(13) 0.0040(11) 0.0076(11) 0.0054(10)
C4 0.0328(12) 0.0327(13) 0.0315(13) 0.0018(10) 0.0102(10) 0.0020(10)
C5 0.0322(12) 0.0301(12) 0.0338(13) -0.0017(10) 0.0094(10) 0.0024(10)
C6 0.0348(13) 0.0425(15) 0.0371(14) 0.0040(11) 0.0147(11) 0.0082(11)
C7 0.0419(14) 0.0423(14) 0.0404(14) 0.0079(12) 0.0103(12) 0.0109(11)
C8 0.0574(17) 0.0550(17) 0.0322(14) 0.0126(14) 0.0095(13) 0.0133(12)
C9 0.0571(17) 0.0487(16) 0.0358(15) 0.0085(14) 0.0201(14) 0.0061(12)
C10 0.0386(13) 0.0348(13) 0.0360(13) 0.0013(11) 0.0144(11) 0.0044(10)
C11 0.0484(16) 0.0541(18) 0.0412(15) 0.0167(14) 0.0211(13) 0.0081(13)
C12 0.0413(16) 0.064(2) 0.0509(17) 0.0156(15) 0.0207(13) 0.0137(14)
C13 0.0325(13) 0.0409(14) 0.0348(13) 0.0024(11) 0.0097(11) 0.0058(11)
C14 0.0469(16) 0.0426(15) 0.0404(14) 0.0101(13) 0.0113(13) 0.0094(12)
C15 0.0359(13) 0.0396(14) 0.0280(12) 0.0089(11) 0.0105(10) 0.0087(10)
C16 0.0391(14) 0.0398(14) 0.0378(14) 0.0134(12) 0.0136(12) 0.0106(11)
C17 0.0508(15) 0.0409(15) 0.0394(14) 0.0083(12) 0.0109(12) 0.0104(12)
C18 0.068(2) 0.0441(17) 0.0435(16) 0.0254(15) 0.0176(14) 0.0057(13)
C19 0.0544(18) 0.068(2) 0.0531(17) 0.0315(17) 0.0180(15) 0.0070(15)
C20 0.0412(15) 0.0576(18) 0.0399(15) 0.0147(14) 0.0102(12) 0.0044(13)
C21 0.060(2) 0.071(2) 0.059(2) 0.0222(19) 0.0112(17) 0.0287(18)

loop_
_atom_type_symbol
_atom_type_description
_atom_type_scat_dispersion_real
_atom_type_scat_dispersion_imag
_atom_type_scat_source
C C 0.0033 0.0016 'International Tables Vol C Tables 4.2.6.8 and 6.1.1.4'
H H 0.0000 0.0000 'International Tables Vol C Tables 4.2.6.8 and 6.1.1.4'
N N 0.0061 0.0033 'International Tables Vol C Tables 4.2.6.8 and 6.1.1.4'
O O 0.0106 0.0060 'International Tables Vol C Tables 4.2.6.8 and 6.1.1.4'
Cl Cl 0.1484 0.1585 'International Tables Vol C Tables 4.2.6.8 and 6.1.1.4'

loop_
_geom_angle_atom_site_label_1
_geom_angle_atom_site_label_2
_geom_angle_atom_site_label_3
_geom_angle
C1 N1 H1 120.2(19)
C1 N1 H2 117.8(19)
H1 N1 H2 118(3)
C1 O1 C13 117.65(17)
C7 O2 C21 118.1(2)
N1 C1 C2 128.0(2)
N1 C1 O1 111.1(2)
C2 C1 O1 120.9(2)
C1 C2 C14 120.1(2)
C1 C2 C3 122.3(2)
C14 C2 C3 117.61(19)
C2 C3 C4 108.73(17)
C2 C3 C15 112.24(18)
C4 C3 C15 112.97(19)
C2 C3 H3 110.1(12)
C4 C3 H3 106.6(12)
C15 C3 H3 106.0(11)
C13 C4 C5 118.6(2)
C13 C4 C3 120.3(2)
C5 C4 C3 121.08(18)
C6 C5 C10 118.5(2)
C6 C5 C4 121.7(2)
C10 C5 C4 119.77(19)
C7 C6 C5 121.7(2)
C7 C6 H4 117.2(13)
C5 C6 H4 121.2(13)
O2 C7 C6 115.0(2)
O2 C7 C8 124.9(2)
C6 C7 C8 120.0(2)
C7 C8 C9 118.5(2)
C7 C8 H5 122.6(13)
C9 C8 H5 118.9(13)
C10 C9 C8 122.2(2)
C10 C9 H6 120.6(16)
C8 C9 H6 117.2(16)
C9 C10 C5 119.1(2)
C9 C10 C11 121.8(2)
C5 C10 C11 119.0(2)
C12 C11 C10 112.9(2)
C12 C11 H7 104.1(14)
C10 C11 H7 110.9(13)
C12 C11 H8 109.7(15)
C10 C11 H8 109.2(15)
H7 C11 H8 110(2)
C13 C12 C11 111.1(2)
C13 C12 H9 107.8(15)
C11 C12 H9 111.8(16)
C13 C12 H10 107.1(17)
C11 C12 H10 111.9(18)
H9 C12 H10 107(2)
C4 C13 O1 123.8(2)
C4 C13 C12 123.7(2)
O1 C13 C12 112.39(19)
N2 C14 C2 175.9(3)
C16 C15 C20 118.7(2)
C16 C15 C3 120.40(19)
C20 C15 C3 120.8(2)
C15 C16 C17 119.7(2)
C15 C16 H11 119.3(13)
C17 C16 H11 121.0(14)
C18 C17 C16 121.5(3)
C18 C17 Cl1 119.2(2)
C16 C17 Cl1 119.38(19)
C19 C18 C17 118.7(3)
C19 C18 H12 124.0(13)
C17 C18 H12 117.2(13)
C18 C19 C20 120.6(2)
C18 C19 H13 114.5(14)
C20 C19 H13 124.9(15)
C19 C20 C15 120.8(3)
C19 C20 H14 120.9(14)
C15 C20 H14 118.3(14)
O2 C21 H15 107.0(19)
O2 C21 H16 110.4(16)
H15 C21 H16 115(3)
O2 C21 H17 106.8(16)
H15 C21 H17 113(2)
H16 C21 H17 105(2)

loop_
_geom_bond_atom_site_label_1
_geom_bond_atom_site_label_2
_geom_bond_distance
Cl1 C17 1.739(3)
N1 C1 1.333(3)
N1 H1 0.85(3)
N1 H2 0.86(3)
N2 C14 1.147(3)
O1 C1 1.364(3)
O1 C13 1.392(3)
O2 C7 1.372(3)
O2 C21 1.415(3)
C1 C2 1.357(3)
C2 C14 1.412(4)
C2 C3 1.512(3)
C3 C4 1.517(3)
C3 C15 1.532(3)
C3 H3 0.99(2)
C4 C13 1.329(3)
C4 C5 1.476(3)
C5 C6 1.387(3)
C5 C10 1.411(3)
C6 C7 1.379(3)
C6 H4 0.98(2)
C7 C8 1.380(3)
C8 C9 1.397(4)
C8 H5 0.93(2)
C9 C10 1.367(3)
C9 H6 0.91(3)
C10 C11 1.513(3)
C11 C12 1.500(4)
C11 H7 1.13(3)
C11 H8 0.98(3)
C12 C13 1.494(3)
C12 H9 0.99(3)
C12 H10 1.00(3)
C15 C16 1.379(3)
C15 C20 1.389(3)
C16 C17 1.388(3)
C16 H11 0.95(2)
C17 C18 1.377(3)
C18 C19 1.370(4)
C18 H12 0.95(2)
C19 C20 1.382(4)
C19 H13 1.05(3)
C20 H14 0.98(3)
C21 H15 0.94(3)
C21 H16 1.02(3)
C21 H17 0.99(3)

loop_
_geom_hbond_atom_site_label_D
_geom_hbond_atom_site_label_H
_geom_hbond_atom_site_label_A
_geom_hbond_site_symmetry_A
_geom_hbond_distance_DH
_geom_hbond_distance_HA
_geom_hbond_distance_DA
_geom_hbond_angle_DHA
N1 H1 N2 1_455 0.85(3) 2.60(3) 3.430(4) 165(3)
N1 H2 N2 2_666 0.86(3) 2.24(3) 3.088(4) 172(3)
C8 H5 Cg1 2_657 0.93(2) 3.19(4) 3.897(2) 137(2)
